data_1540427
loop_
_publ_author_name
'Sil, Debangsu'
'Dey, Soumyajit'
'Kumar, Amit'
'Bhowmik, Susovan'
'Rath, Sankar Prasad'

_publ_section_title
;
 Oxidation triggers extensive conjugation and unusual stabilization of two
 di-heme dication diradical intermediates: role of bridging group for
 electronic communication
;
_journal_issue 2
_journal_name_full 'Chem. Sci.'
_journal_page_first 1212
_journal_paper_doi 10.1039/C5SC03120F
_journal_volume 7
_journal_year 2016
_chemical_formula_sum 'C78 H96 Cl16 Fe2 N8 O18'
_chemical_formula_weight 2112.52
_chemical_name_systematic
;
 ?
;
_space_group_crystal_system monoclinic
_space_group_IT_number 13
_space_group_name_Hall '-P 2yc'
_space_group_name_H-M_alt 'P 1 2/c 1'
_symmetry_space_group_name_Hall '-P 2yc'
_symmetry_space_group_name_H-M 'P 1 2/c 1'
_atom_sites_solution_hydrogens mixed
_audit_creation_method SHELXL-2014
_audit_update_record
;
2015-03-04 deposited with the CCDC.
2015-10-26 downloaded from the CCDC.
;
_cell_angle_alpha 90
_cell_angle_beta 91.556(5)
_cell_angle_gamma 90
_cell_formula_units_Z 4
_cell_length_a 31.467(5)
_cell_length_b 9.589(5)
_cell_length_c 30.770(5)
_cell_measurement_reflns_used 999
_cell_measurement_temperature 100(2)
_cell_measurement_theta_max 27.5
_cell_measurement_theta_min 2.5
_cell_volume 9281(5)
_computing_cell_refinement 'Bruker SAINT'
_computing_data_collection 'Bruker APEX'
_computing_data_reduction 'Bruker SAINT'
_computing_molecular_graphics 'SHELXL 5.1, XP (Sheldrick, 1994)'
_computing_publication_material SHELXS-97
_computing_structure_refinement 'SHELXL-2014 (Sheldrick, 2014)'
_computing_structure_solution 'SHELXS-97 (Sheldrick, 2008)'
_diffrn_ambient_temperature 100(2)
_diffrn_measured_fraction_theta_full 0.999
_diffrn_measured_fraction_theta_max 0.999
_diffrn_measurement_device_type 'Bruker SMART APEX'
_diffrn_measurement_method \w
_diffrn_radiation_type MoK\a
_diffrn_radiation_wavelength 0.71069
_diffrn_reflns_av_R_equivalents 0.0688
_diffrn_reflns_av_unetI/netI 0.0688
_diffrn_reflns_laue_measured_fraction_full 0.999
_diffrn_reflns_laue_measured_fraction_max 0.999
_diffrn_reflns_limit_h_max 36
_diffrn_reflns_limit_h_min -38
_diffrn_reflns_limit_k_max 11
_diffrn_reflns_limit_k_min -11
_diffrn_reflns_limit_l_max 37
_diffrn_reflns_limit_l_min -37
_diffrn_reflns_number 65536
_diffrn_reflns_point_group_measured_fraction_full 0.999
_diffrn_reflns_point_group_measured_fraction_max 0.999
_diffrn_reflns_theta_full 25.000
_diffrn_reflns_theta_max 25.500
_diffrn_reflns_theta_min 2.124
_diffrn_source 'fine-focus sealed tube'
_exptl_absorpt_coefficient_mu 0.842
_exptl_absorpt_correction_T_max 0.870
_exptl_absorpt_correction_T_min 0.817
_exptl_absorpt_correction_type multi-scan
_exptl_absorpt_process_details 'SADABS 2.05 (Sheldrick, 2002)'
_exptl_crystal_colour 'dark red'
_exptl_crystal_density_diffrn 1.512
_exptl_crystal_description needle
_exptl_crystal_F_000 4352
_exptl_crystal_size_max 0.260
_exptl_crystal_size_mid 0.200
_exptl_crystal_size_min 0.160
_refine_diff_density_max 1.324
_refine_diff_density_min -1.101
_refine_diff_density_rms 0.099
_refine_ls_extinction_method none
_refine_ls_goodness_of_fit_ref 1.031
_refine_ls_hydrogen_treatment mixed
_refine_ls_matrix_type full
_refine_ls_number_parameters 1166
_refine_ls_number_reflns 17277
_refine_ls_number_restraints 4
_refine_ls_restrained_S_all 1.031
_refine_ls_R_factor_all 0.1108
_refine_ls_R_factor_gt 0.0679
_refine_ls_shift/su_max 0.001
_refine_ls_shift/su_mean 0.000
_refine_ls_structure_factor_coef Fsqd
_refine_ls_weighting_details 'w=1/[\s^2^(Fo^2^)+(0.0764P)^2^+25.0541P] where P=(Fo^2^+2Fc^2^)/3'
_refine_ls_weighting_scheme calc
_refine_ls_wR_factor_gt 0.1584
_refine_ls_wR_factor_ref 0.1791
_reflns_Friedel_coverage 0.000
_reflns_number_gt 11643
_reflns_number_total 17277
_reflns_threshold_expression 'I > 2\s(I)'
_cod_data_source_file c5sc03120f2.cif
_cod_data_source_block 12jula
_cod_depositor_comments 'Adding full bibliography for 1540427--1540428.cif.'
_cod_database_code 1540427
_shelx_space_group_comment
;
The symmetry employed for this shelxl refinement is uniquely defined
by the following loop, which should always be used as a source of
symmetry information in preference to the above space-group names.
They are only intended as comments.
;
_shelx_estimated_absorpt_t_min 0.811
_shelx_estimated_absorpt_t_max 0.877
_shelxl_version_number 2014-3

loop_
_space_group_symop_operation_xyz
'x, y, z'
'-x, y, -z+1/2'
'-x, -y, -z'
'x, -y, z-1/2'

loop_
_atom_site_label
_atom_site_type_symbol
_atom_site_fract_x
_atom_site_fract_y
_atom_site_fract_z
_atom_site_U_iso_or_equiv
_atom_site_adp_type
_atom_site_occupancy
_atom_site_site_symmetry_order
_atom_site_calc_flag
_atom_site_refinement_flags_posn
_atom_site_refinement_flags_adp
_atom_site_refinement_flags_occupancy
_atom_site_disorder_assembly
_atom_site_disorder_group
Fe1 Fe -0.37379(2) 0.45614(6) -0.28734(2) 0.01672(16) Uani 1 1 d . . . . .
Cl1 Cl -0.31480(4) 0.70882(13) -0.32973(4) 0.0313(3) Uani 1 1 d . . . . .
O1 O -0.42435(10) 0.3363(4) -0.26512(11) 0.0263(7) Uani 1 1 d D . . . .
H1A H -0.4440(12) 0.353(6) -0.2833(13) 0.039 Uiso 1 1 d D U . . .
H1B H -0.4298(16) 0.338(6) -0.2389(7) 0.039 Uiso 1 1 d D U . . .
O2 O -0.31968(9) 0.5870(3) -0.30395(10) 0.0235(7) Uani 1 1 d . . . . .
O3 O -0.27230(11) 0.7568(4) -0.32356(12) 0.0423(10) Uani 1 1 d . . . . .
O4 O -0.34445(12) 0.8105(4) -0.31635(15) 0.0502(11) Uani 1 1 d . . . . .
O5 O -0.32252(14) 0.6714(5) -0.37369(12) 0.0616(13) Uani 1 1 d . . . . .
N1 N -0.37817(11) 0.5771(4) -0.23241(11) 0.0180(8) Uani 1 1 d . . . . .
N2 N -0.33247(11) 0.3304(4) -0.25546(11) 0.0180(8) Uani 1 1 d . . . . .
N3 N -0.36691(11) 0.3460(4) -0.34244(11) 0.0172(8) Uani 1 1 d . . . . .
N4 N -0.41490(11) 0.5861(4) -0.31908(11) 0.0186(8) Uani 1 1 d . . . . .
C1 C -0.40591(13) 0.6775(5) -0.22425(14) 0.0203(10) Uani 1 1 d . . . . .
C2 C -0.39648(14) 0.7411(5) -0.18221(14) 0.0226(10) Uani 1 1 d . . . . .
C3 C -0.36247(14) 0.6750(5) -0.16481(14) 0.0224(10) Uani 1 1 d . . . . .
C4 C -0.35115(14) 0.5659(5) -0.19535(13) 0.0203(10) Uani 1 1 d . . . . .
C5 C -0.32333(14) 0.4617(5) -0.18787(14) 0.0224(10) Uani 1 1 d . . . . .
H5A H -0.3067 0.4673 -0.1617 0.027 Uiso 1 1 calc R U . . .
C6 C -0.31600(13) 0.3452(5) -0.21451(14) 0.0195(10) Uani 1 1 d . . . . .
C7 C -0.29082(13) 0.2271(5) -0.20207(14) 0.0210(10) Uani 1 1 d . . . . .
C8 C -0.29213(13) 0.1370(5) -0.23668(14) 0.0202(10) Uani 1 1 d . . . . .
C9 C -0.31804(12) 0.2023(4) -0.27011(14) 0.0162(9) Uani 1 1 d . . . . .
C10 C -0.32513(13) 0.1538(4) -0.31187(14) 0.0174(9) Uani 1 1 d . . . . .
H10A H -0.3146 0.0631 -0.3178 0.021 Uiso 1 1 calc R U . . .
C11 C -0.34567(13) 0.2210(4) -0.34626(13) 0.0167(9) Uani 1 1 d . . . . .
C12 C -0.34668(14) 0.1768(5) -0.39095(14) 0.0221(10) Uani 1 1 d . . . . .
C13 C -0.36797(14) 0.2776(5) -0.41392(14) 0.0223(10) Uani 1 1 d . . . . .
C14 C -0.38077(13) 0.3807(5) -0.38310(14) 0.0196(10) Uani 1 1 d . . . . .
C15 C -0.40404(14) 0.5042(5) -0.39245(15) 0.0255(11) Uani 1 1 d . . . . .
H15A H -0.4099 0.5227 -0.4223 0.031 Uiso 1 1 calc R U . . .
C16 C -0.41894(14) 0.5992(5) -0.36389(15) 0.0218(10) Uani 1 1 d . . . . .
C17 C -0.44172(14) 0.7278(5) -0.37369(15) 0.0245(11) Uani 1 1 d . . . . .
C18 C -0.45127(13) 0.7878(5) -0.33497(15) 0.0209(10) Uani 1 1 d . . . . .
C19 C -0.43531(13) 0.6945(5) -0.30160(14) 0.0191(10) Uani 1 1 d . . . . .
C20 C -0.44097(14) 0.7063(4) -0.25496(14) 0.0201(10) Uani 1 1 d . . . . .
C21 C -0.41940(15) 0.8636(5) -0.16280(15) 0.0283(11) Uani 1 1 d . . . . .
H21A H -0.4496 0.8384 -0.1594 0.034 Uiso 1 1 calc R U . . .
H21B H -0.4071 0.8824 -0.1335 0.034 Uiso 1 1 calc R U . . .
C22 C -0.41704(17) 0.9943(6) -0.18951(19) 0.0408(14) Uani 1 1 d . . . . .
H22A H -0.4320 1.0698 -0.1749 0.061 Uiso 1 1 calc R U . . .
H22B H -0.4304 0.9779 -0.2182 0.061 Uiso 1 1 calc R U . . .
H22C H -0.3872 1.0204 -0.1929 0.061 Uiso 1 1 calc R U . . .
C23 C -0.34057(15) 0.6972(5) -0.12168(14) 0.0284(11) Uani 1 1 d . . . . .
H23A H -0.3423 0.7971 -0.1138 0.034 Uiso 1 1 calc R U . . .
H23B H -0.3102 0.6726 -0.1239 0.034 Uiso 1 1 calc R U . . .
C24 C -0.3602(2) 0.6097(7) -0.08587(17) 0.0539(17) Uani 1 1 d . . . . .
H24A H -0.3439 0.6233 -0.0586 0.081 Uiso 1 1 calc R U . . .
H24B H -0.3595 0.5110 -0.0940 0.081 Uiso 1 1 calc R U . . .
H24C H -0.3897 0.6388 -0.0820 0.081 Uiso 1 1 calc R U . . .
C25 C -0.26986(15) 0.2053(6) -0.15834(15) 0.0300(12) Uani 1 1 d . . . . .
H25A H -0.2547 0.2916 -0.1493 0.036 Uiso 1 1 calc R U . . .
H25B H -0.2486 0.1296 -0.1602 0.036 Uiso 1 1 calc R U . . .
C26 C -0.3027(2) 0.1671(7) -0.12391(17) 0.0484(16) Uani 1 1 d . . . . .
H26A H -0.2884 0.1600 -0.0953 0.073 Uiso 1 1 calc R U . . .
H26B H -0.3159 0.0775 -0.1315 0.073 Uiso 1 1 calc R U . . .
H26C H -0.3246 0.2396 -0.1231 0.073 Uiso 1 1 calc R U . . .
C27 C -0.27148(14) -0.0029(5) -0.23936(15) 0.0235(10) Uani 1 1 d . . . . .
H27A H -0.2434 0.0004 -0.2241 0.028 Uiso 1 1 calc R U . . .
H27B H -0.2667 -0.0257 -0.2702 0.028 Uiso 1 1 calc R U . . .
C28 C -0.29843(16) -0.1178(5) -0.21928(18) 0.0349(13) Uani 1 1 d . . . . .
H28A H -0.2839 -0.2076 -0.2219 0.052 Uiso 1 1 calc R U . . .
H28B H -0.3261 -0.1224 -0.2346 0.052 Uiso 1 1 calc R U . . .
H28C H -0.3026 -0.0970 -0.1885 0.052 Uiso 1 1 calc R U . . .
C29 C -0.32761(15) 0.0444(5) -0.40761(15) 0.0279(11) Uani 1 1 d . . . . .
H29A H -0.3389 0.0273 -0.4375 0.033 Uiso 1 1 calc R U . . .
H29B H -0.3368 -0.0340 -0.3892 0.033 Uiso 1 1 calc R U . . .
C30 C -0.27938(17) 0.0454(6) -0.40829(18) 0.0429(14) Uani 1 1 d . . . . .
H30A H -0.2693 -0.0433 -0.4200 0.064 Uiso 1 1 calc R U . . .
H30B H -0.2678 0.0579 -0.3786 0.064 Uiso 1 1 calc R U . . .
H30C H -0.2699 0.1222 -0.4267 0.064 Uiso 1 1 calc R U . . .
C31 C -0.37899(16) 0.2814(6) -0.46155(15) 0.0310(12) Uani 1 1 d . . . . .
H31A H -0.3577 0.2269 -0.4774 0.037 Uiso 1 1 calc R U . . .
H31B H -0.3778 0.3790 -0.4719 0.037 Uiso 1 1 calc R U . . .
C32 C -0.42281(18) 0.2228(8) -0.47155(19) 0.0551(18) Uani 1 1 d . . . . .
H32A H -0.4287 0.2270 -0.5030 0.083 Uiso 1 1 calc R U . . .
H32B H -0.4441 0.2778 -0.4564 0.083 Uiso 1 1 calc R U . . .
H32C H -0.4240 0.1256 -0.4618 0.083 Uiso 1 1 calc R U . . .
C33 C -0.45178(16) 0.7787(6) -0.41823(15) 0.0314(12) Uani 1 1 d . . . . .
H33A H -0.4277 0.7574 -0.4371 0.038 Uiso 1 1 calc R U . . .
H33B H -0.4553 0.8812 -0.4175 0.038 Uiso 1 1 calc R U . . .
C34 C -0.49200(18) 0.7128(7) -0.43750(18) 0.0468(15) Uani 1 1 d . . . . .
H34A H -0.4971 0.7481 -0.4671 0.070 Uiso 1 1 calc R U . . .
H34B H -0.5162 0.7366 -0.4195 0.070 Uiso 1 1 calc R U . . .
H34C H -0.4886 0.6112 -0.4384 0.070 Uiso 1 1 calc R U . . .
C35 C -0.46811(14) 0.9323(5) -0.32840(16) 0.0253(11) Uani 1 1 d . . . . .
H35A H -0.4828 0.9367 -0.3004 0.030 Uiso 1 1 calc R U . . .
H35B H -0.4891 0.9547 -0.3520 0.030 Uiso 1 1 calc R U . . .
C36 C -0.43264(16) 1.0388(5) -0.32829(18) 0.0362(13) Uani 1 1 d . . . . .
H36A H -0.4446 1.1324 -0.3250 0.054 Uiso 1 1 calc R U . . .
H36B H -0.4177 1.0333 -0.3558 0.054 Uiso 1 1 calc R U . . .
H36C H -0.4127 1.0196 -0.3040 0.054 Uiso 1 1 calc R U . . .
C37 C -0.48042(14) 0.7221(5) -0.23749(15) 0.0223(10) Uani 1 1 d . . . . .
H37A H -0.4818 0.7337 -0.2069 0.027 Uiso 1 1 calc R U . . .
Fe2 Fe -0.12197(2) 0.08328(7) -0.20160(2) 0.01832(16) Uani 1 1 d . . . . .
Cl2 Cl -0.17671(4) -0.15985(15) -0.15109(4) 0.0406(3) Uani 1 1 d . . . . .
O6 O -0.07323(10) 0.2015(3) -0.22845(11) 0.0266(8) Uani 1 1 d D . . . .
H2A H -0.0517(11) 0.174(6) -0.2145(15) 0.040 Uiso 1 1 d D U . . .
H2B H -0.0722(17) 0.204(6) -0.2558(7) 0.040 Uiso 1 1 d D U . . .
O7 O -0.17453(9) -0.0438(3) -0.17947(10) 0.0249(7) Uani 1 1 d . . . . .
O8 O -0.16244(17) -0.1186(6) -0.10901(14) 0.0842(18) Uani 1 1 d . . . . .
O9 O -0.15034(14) -0.2685(4) -0.16718(18) 0.0706(15) Uani 1 1 d . . . . .
O10 O -0.21974(12) -0.2037(4) -0.15062(13) 0.0514(11) Uani 1 1 d . . . . .
N5 N -0.12223(11) -0.0366(4) -0.25716(11) 0.0177(8) Uani 1 1 d . . . . .
N6 N -0.16517(11) 0.2125(4) -0.22926(11) 0.0182(8) Uani 1 1 d . . . . .
N7 N -0.12276(11) 0.1945(4) -0.14563(11) 0.0202(8) Uani 1 1 d . . . . .
N8 N -0.07785(11) -0.0473(4) -0.17405(11) 0.0217(8) Uani 1 1 d . . . . .
C38 C -0.09553(13) -0.1379(5) -0.26793(14) 0.0193(10) Uani 1 1 d . . . . .
C39 C -0.10790(14) -0.1980(5) -0.30957(14) 0.0225(10) Uani 1 1 d . . . . .
C40 C -0.14286(14) -0.1289(5) -0.32431(14) 0.0210(10) Uani 1 1 d . . . . .
C41 C -0.15115(13) -0.0220(5) -0.29209(14) 0.0188(10) Uani 1 1 d . . . . .
C42 C -0.17852(14) 0.0852(5) -0.29715(14) 0.0215(10) Uani 1 1 d . . . . .
H42A H -0.1964 0.0824 -0.3225 0.026 Uiso 1 1 calc R U . . .
C43 C -0.18393(13) 0.2006(5) -0.26979(14) 0.0188(10) Uani 1 1 d . . . . .
C44 C -0.20846(13) 0.3225(5) -0.27969(15) 0.0212(10) Uani 1 1 d . . . . .
C45 C -0.20547(13) 0.4084(5) -0.24412(14) 0.0211(10) Uani 1 1 d . . . . .
C46 C -0.17859(13) 0.3379(4) -0.21263(14) 0.0172(9) Uani 1 1 d . . . . .
C47 C -0.16838(13) 0.3845(5) -0.17140(14) 0.0204(10) Uani 1 1 d . . . . .
H47A H -0.1795 0.4730 -0.1638 0.025 Uiso 1 1 calc R U . . .
C48 C -0.14390(14) 0.3183(5) -0.13959(14) 0.0227(10) Uani 1 1 d . . . . .
C49 C -0.13633(16) 0.3658(5) -0.09567(15) 0.0307(12) Uani 1 1 d . . . . .
C50 C -0.10983(18) 0.2707(6) -0.07605(16) 0.0384(13) Uani 1 1 d . . . . .
C51 C -0.10228(16) 0.1638(5) -0.10751(15) 0.0305(12) Uani 1 1 d . . . . .
C52 C -0.07838(17) 0.0400(6) -0.10035(16) 0.0369(13) Uani 1 1 d . . . . .
H52A H -0.0680 0.0248 -0.0715 0.044 Uiso 1 1 calc R U . . .
C53 C -0.06869(15) -0.0591(5) -0.12990(15) 0.0268(11) Uani 1 1 d . . . . .
C54 C -0.04587(16) -0.1896(5) -0.12207(16) 0.0301(12) Uani 1 1 d . . . . .
C55 C -0.04072(14) -0.2507(5) -0.16140(15) 0.0225(10) Uani 1 1 d . . . . .
C56 C -0.05946(13) -0.1572(4) -0.19317(14) 0.0183(9) Uani 1 1 d . . . . .
C57 C -0.05851(13) -0.1691(4) -0.24051(14) 0.0174(9) Uani 1 1 d . . . . .
C58 C -0.08689(15) -0.3207(5) -0.33181(16) 0.0295(12) Uani 1 1 d . . . . .
H58A H -0.1018 -0.3378 -0.3601 0.035 Uiso 1 1 calc R U . . .
H58B H -0.0571 -0.2957 -0.3378 0.035 Uiso 1 1 calc R U . . .
C59 C -0.08707(17) -0.4527(5) -0.30569(19) 0.0395(14) Uani 1 1 d . . . . .
H59A H -0.0733 -0.5272 -0.3219 0.059 Uiso 1 1 calc R U . . .
H59B H -0.1165 -0.4795 -0.3000 0.059 Uiso 1 1 calc R U . . .
H59C H -0.0716 -0.4378 -0.2780 0.059 Uiso 1 1 calc R U . . .
C60 C -0.16763(15) -0.1465(5) -0.36585(15) 0.0262(11) Uani 1 1 d . . . . .
H60A H -0.1981 -0.1294 -0.3606 0.031 Uiso 1 1 calc R U . . .
H60B H -0.1647 -0.2439 -0.3761 0.031 Uiso 1 1 calc R U . . .
C61 C -0.1529(2) -0.0477(7) -0.40115(16) 0.0473(16) Uani 1 1 d . . . . .
H61A H -0.1707 -0.0605 -0.4275 0.071 Uiso 1 1 calc R U . . .
H61B H -0.1232 -0.0678 -0.4076 0.071 Uiso 1 1 calc R U . . .
H61C H -0.1553 0.0488 -0.3910 0.071 Uiso 1 1 calc R U . . .
C62 C -0.23100(15) 0.3493(5) -0.32271(15) 0.0293(11) Uani 1 1 d . . . . .
H62A H -0.2524 0.4237 -0.3190 0.035 Uiso 1 1 calc R U . . .
H62B H -0.2462 0.2636 -0.3321 0.035 Uiso 1 1 calc R U . . .
C63 C -0.20059(19) 0.3927(7) -0.35776(17) 0.0467(15) Uani 1 1 d . . . . .
H63A H -0.2163 0.4028 -0.3855 0.070 Uiso 1 1 calc R U . . .
H63B H -0.1785 0.3214 -0.3606 0.070 Uiso 1 1 calc R U . . .
H63C H -0.1873 0.4819 -0.3498 0.070 Uiso 1 1 calc R U . . .
C64 C -0.22506(14) 0.5497(5) -0.23871(16) 0.0252(11) Uani 1 1 d . . . . .
H64A H -0.2282 0.5695 -0.2074 0.030 Uiso 1 1 calc R U . . .
H64B H -0.2538 0.5507 -0.2527 0.030 Uiso 1 1 calc R U . . .
C65 C -0.19771(16) 0.6625(5) -0.25896(19) 0.0400(14) Uani 1 1 d . . . . .
H65A H -0.2102 0.7543 -0.2535 0.060 Uiso 1 1 calc R U . . .
H65B H -0.1965 0.6470 -0.2904 0.060 Uiso 1 1 calc R U . . .
H65C H -0.1689 0.6587 -0.2460 0.060 Uiso 1 1 calc R U . . .
C66 C -0.15488(19) 0.4960(6) -0.07709(17) 0.0439(15) Uani 1 1 d . . . . .
H66A H -0.1501 0.5741 -0.0975 0.053 Uiso 1 1 calc R U . . .
H66B H -0.1395 0.5182 -0.0494 0.053 Uiso 1 1 calc R U . . .
C67 C -0.2018(2) 0.4867(7) -0.0686(2) 0.066(2) Uani 1 1 d . . . . .
H67A H -0.2117 0.5761 -0.0573 0.100 Uiso 1 1 calc R U . . .
H67B H -0.2068 0.4131 -0.0473 0.100 Uiso 1 1 calc R U . . .
H67C H -0.2173 0.4649 -0.0958 0.100 Uiso 1 1 calc R U . . .
C68 C -0.0891(2) 0.2751(7) -0.03089(18) 0.063(2) Uani 1 1 d . . . . .
H68A H -0.0610 0.2290 -0.0315 0.075 Uiso 1 1 calc R U . . .
H68B H -0.0846 0.3734 -0.0221 0.075 Uiso 1 1 calc R U . . .
C69 C -0.1152(3) 0.2062(9) 0.0005(2) 0.085(3) Uani 1 1 d . . . . .
H69A H -0.1012 0.2106 0.0293 0.128 Uiso 1 1 calc R U . . .
H69B H -0.1193 0.1085 -0.0079 0.128 Uiso 1 1 calc R U . . .
H69C H -0.1429 0.2528 0.0014 0.128 Uiso 1 1 calc R U . . .
C70 C -0.03325(19) -0.2438(6) -0.07789(17) 0.0438(15) Uani 1 1 d . . . . .
H70A H -0.0564 -0.2240 -0.0576 0.053 Uiso 1 1 calc R U . . .
H70B H -0.0299 -0.3463 -0.0795 0.053 Uiso 1 1 calc R U . . .
C71 C 0.0063(3) -0.1827(9) -0.0605(2) 0.083(2) Uani 1 1 d . . . . .
H71A H 0.0125 -0.2201 -0.0314 0.124 Uiso 1 1 calc R U . . .
H71B H 0.0032 -0.0811 -0.0588 0.124 Uiso 1 1 calc R U . . .
H71C H 0.0297 -0.2058 -0.0797 0.124 Uiso 1 1 calc R U . . .
C72 C -0.02515(14) -0.3954(5) -0.17001(16) 0.0249(11) Uani 1 1 d . . . . .
H72A H -0.0037 -0.4218 -0.1474 0.030 Uiso 1 1 calc R U . . .
H72B H -0.0114 -0.3980 -0.1985 0.030 Uiso 1 1 calc R U . . .
C73 C -0.06161(17) -0.4988(6) -0.1700(2) 0.0453(15) Uani 1 1 d . . . . .
H73A H -0.0506 -0.5933 -0.1742 0.068 Uiso 1 1 calc R U . . .
H73B H -0.0819 -0.4762 -0.1936 0.068 Uiso 1 1 calc R U . . .
H73C H -0.0759 -0.4938 -0.1421 0.068 Uiso 1 1 calc R U . . .
C74 C -0.02051(14) -0.1855(5) -0.26070(15) 0.0218(10) Uani 1 1 d . . . . .
H74A H -0.0215 -0.1978 -0.2913 0.026 Uiso 1 1 calc R U . . .
Cl1S Cl -0.47230(3) 0.39778(13) -0.16207(3) 0.0251(3) Uani 1 1 d . . . . .
O1S O -0.49531(12) 0.4026(5) -0.20300(12) 0.0544(12) Uani 1 1 d . . . . .
O2S O -0.49232(14) 0.3019(5) -0.13399(13) 0.0589(12) Uani 1 1 d . . . . .
O3S O -0.47148(13) 0.5335(4) -0.14361(13) 0.0477(10) Uani 1 1 d . . . . .
O4S O -0.43019(11) 0.3509(4) -0.17030(12) 0.0402(9) Uani 1 1 d . . . . .
Cl2S Cl -0.03377(4) 0.13780(13) -0.33507(4) 0.0258(3) Uani 1 1 d . . . . .
O5S O -0.07457(11) 0.1890(4) -0.32348(12) 0.0399(9) Uani 1 1 d . . . . .
O6S O -0.00838(11) 0.1200(4) -0.29577(11) 0.0438(10) Uani 1 1 d . . . . .
O7S O -0.01353(13) 0.2359(5) -0.36240(13) 0.0576(12) Uani 1 1 d . . . . .
O8S O -0.03789(13) 0.0060(4) -0.35593(12) 0.0477(10) Uani 1 1 d . . . . .
C1S C -0.42731(18) 0.1760(7) -0.06338(19) 0.0470(15) Uani 1 1 d . . . . .
H1SA H -0.4284 0.1919 -0.0955 0.056 Uiso 1 1 calc R U . . .
Cl3 Cl -0.47123(5) 0.07555(17) -0.04921(6) 0.0591(5) Uani 1 1 d . . . . .
Cl4 Cl -0.42844(7) 0.3372(2) -0.03697(6) 0.0768(6) Uani 1 1 d . . . . .
Cl5 Cl -0.38056(5) 0.0825(3) -0.04951(6) 0.0820(6) Uani 1 1 d . . . . .
C2S C -0.2283(2) 0.9267(7) -0.0417(2) 0.065(2) Uani 1 1 d . . . A 1
H2SA H -0.2241 0.8711 -0.0687 0.078 Uiso 1 1 calc R U . A 1
Cl6 Cl -0.19546(14) 0.8509(6) -0.00298(13) 0.0456(12) Uani 0.54 1 d . . P A 1
Cl7 Cl -0.21263(11) 1.1005(3) -0.05507(14) 0.0615(9) Uani 0.54 1 d . . P A 1
Cl8 Cl -0.28141(17) 0.9054(8) -0.02985(16) 0.0597(14) Uani 0.54 1 d . . P A 1
Cl6A Cl -0.1909(4) 0.8328(13) -0.0051(4) 0.170(6) Uani 0.46 1 d . . P B 2
Cl7A Cl -0.2281(2) 1.0932(6) -0.0206(2) 0.127(3) Uani 0.46 1 d . . P C 2
Cl8A Cl -0.2782(4) 0.8685(17) -0.0371(4) 0.175(6) Uani 0.46 1 d . . P D 2
C3S C -0.2768(2) 0.5859(9) -0.4545(3) 0.075(2) Uani 1 1 d . . . E 3
H3SA H -0.2887 0.5840 -0.4246 0.089 Uiso 1 1 calc R U . E 3
Cl9 Cl -0.22640(10) 0.6684(3) -0.45303(10) 0.0705(8) Uani 0.77 1 d . . P E 3
Cl10 Cl -0.31164(14) 0.6726(5) -0.48979(14) 0.0922(12) Uani 0.77 1 d . . P E 3
Cl11 Cl -0.26974(8) 0.4134(3) -0.47348(8) 0.0566(6) Uani 0.77 1 d . . P E 3
Cl1A Cl -0.3216(7) 0.674(2) -0.4747(6) 0.122(8) Uiso 0.23 1 d . . P F 4
Cl1B Cl -0.2802(5) 0.4405(18) -0.4546(5) 0.121(6) Uiso 0.23 1 d . . P G 4
Cl1C Cl -0.2383(5) 0.6615(17) -0.4356(4) 0.103(5) Uiso 0.23 1 d . . P H 4
C4S C -0.0767(2) 0.3390(8) -0.4346(2) 0.067(2) Uani 1 1 d . . . . .
H4SA H -0.0725 0.3223 -0.4027 0.081 Uiso 1 1 calc R U . . .
Cl12 Cl -0.03345(8) 0.4330(3) -0.45358(10) 0.1200(11) Uani 1 1 d . . . . .
Cl13 Cl -0.12446(8) 0.4292(3) -0.44371(7) 0.1131(10) Uani 1 1 d . . . . .
Cl14 Cl -0.07880(8) 0.1795(2) -0.46141(7) 0.0947(7) Uani 1 1 d . . . . .

loop_
_atom_site_aniso_label
_atom_site_aniso_U_11
_atom_site_aniso_U_22
_atom_site_aniso_U_33
_atom_site_aniso_U_23
_atom_site_aniso_U_13
_atom_site_aniso_U_12
Fe1 0.0161(3) 0.0124(3) 0.0218(3) -0.0011(3) 0.0016(2) 0.0032(3)
Cl1 0.0290(7) 0.0281(7) 0.0367(7) 0.0049(6) 0.0009(5) -0.0038(5)
O1 0.0266(19) 0.0214(18) 0.0312(19) -0.0035(16) 0.0069(15) -0.0050(15)
O2 0.0085(15) 0.0187(17) 0.0433(19) -0.0092(15) 0.0008(13) 0.0019(13)
O3 0.030(2) 0.038(2) 0.059(2) 0.0115(19) 0.0047(17) -0.0120(17)
O4 0.036(2) 0.021(2) 0.093(3) 0.006(2) 0.000(2) 0.0069(17)
O5 0.072(3) 0.083(4) 0.030(2) 0.004(2) 0.002(2) -0.032(3)
N1 0.0162(19) 0.014(2) 0.0242(19) 0.0000(16) 0.0041(15) -0.0013(15)
N2 0.0185(19) 0.014(2) 0.0215(19) 0.0043(16) 0.0005(15) -0.0004(15)
N3 0.0136(19) 0.016(2) 0.0222(19) 0.0005(16) -0.0004(15) 0.0024(15)
N4 0.0146(19) 0.016(2) 0.025(2) -0.0006(16) -0.0025(15) 0.0012(15)
C1 0.014(2) 0.019(2) 0.028(2) 0.001(2) 0.0042(18) -0.0029(19)
C2 0.025(3) 0.017(2) 0.026(2) -0.002(2) 0.0029(19) -0.002(2)
C3 0.022(2) 0.021(3) 0.025(2) -0.002(2) 0.0052(19) -0.006(2)
C4 0.022(2) 0.021(3) 0.018(2) 0.0015(19) 0.0021(18) -0.012(2)
C5 0.023(3) 0.024(3) 0.020(2) 0.004(2) 0.0012(18) -0.006(2)
C6 0.015(2) 0.020(2) 0.023(2) 0.002(2) 0.0030(18) -0.0090(19)
C7 0.015(2) 0.021(3) 0.027(2) 0.009(2) 0.0017(18) -0.0038(19)
C8 0.013(2) 0.021(3) 0.027(2) 0.006(2) 0.0037(18) -0.0029(18)
C9 0.010(2) 0.013(2) 0.026(2) 0.0043(19) 0.0055(17) 0.0012(17)
C10 0.015(2) 0.011(2) 0.026(2) 0.0011(19) 0.0014(18) 0.0012(18)
C11 0.016(2) 0.013(2) 0.021(2) 0.0005(18) 0.0026(17) -0.0022(18)
C12 0.024(2) 0.021(3) 0.022(2) -0.001(2) 0.0052(19) -0.002(2)
C13 0.020(2) 0.023(3) 0.024(2) -0.002(2) 0.0026(19) -0.002(2)
C14 0.016(2) 0.018(2) 0.024(2) 0.004(2) -0.0024(18) -0.0007(18)
C15 0.022(3) 0.032(3) 0.022(2) 0.005(2) -0.0060(19) -0.003(2)
C16 0.018(2) 0.017(2) 0.031(3) 0.001(2) 0.0004(19) 0.0019(19)
C17 0.018(2) 0.021(3) 0.035(3) 0.009(2) -0.005(2) -0.0034(19)
C18 0.013(2) 0.015(2) 0.035(3) 0.000(2) 0.0023(19) -0.0005(18)
C19 0.011(2) 0.015(2) 0.032(2) 0.002(2) -0.0038(18) -0.0028(18)
C20 0.024(2) 0.007(2) 0.030(2) -0.0036(19) 0.0078(19) -0.0016(18)
C21 0.022(3) 0.031(3) 0.031(3) -0.013(2) -0.005(2) 0.006(2)
C22 0.035(3) 0.031(3) 0.056(4) -0.009(3) -0.003(3) 0.013(3)
C23 0.030(3) 0.029(3) 0.026(2) -0.007(2) -0.003(2) -0.002(2)
C24 0.071(4) 0.064(4) 0.027(3) 0.001(3) -0.004(3) -0.009(4)
C25 0.026(3) 0.032(3) 0.032(3) 0.003(2) -0.009(2) 0.004(2)
C26 0.067(4) 0.052(4) 0.026(3) 0.013(3) -0.001(3) -0.007(3)
C27 0.019(2) 0.023(3) 0.029(2) 0.008(2) -0.0015(19) 0.004(2)
C28 0.029(3) 0.022(3) 0.054(3) 0.012(3) 0.006(2) 0.004(2)
C29 0.038(3) 0.021(3) 0.025(2) -0.003(2) 0.005(2) 0.007(2)
C30 0.042(3) 0.042(4) 0.045(3) -0.004(3) 0.010(3) 0.014(3)
C31 0.036(3) 0.034(3) 0.022(2) -0.001(2) 0.000(2) 0.002(2)
C32 0.041(4) 0.085(5) 0.038(3) -0.014(3) -0.018(3) 0.002(3)
C33 0.034(3) 0.031(3) 0.029(3) 0.007(2) 0.004(2) 0.011(2)
C34 0.042(3) 0.057(4) 0.041(3) 0.017(3) -0.008(3) 0.005(3)
C35 0.021(2) 0.022(3) 0.033(3) 0.004(2) 0.003(2) 0.002(2)
C36 0.034(3) 0.021(3) 0.054(3) -0.001(3) 0.006(2) -0.001(2)
C37 0.027(3) 0.013(2) 0.027(2) -0.004(2) -0.0031(19) -0.0031(19)
Fe2 0.0179(3) 0.0139(3) 0.0232(3) -0.0001(3) 0.0008(3) 0.0051(3)
Cl2 0.0380(8) 0.0394(8) 0.0443(8) 0.0112(7) -0.0005(6) -0.0074(6)
O6 0.0259(19) 0.0184(18) 0.036(2) -0.0002(16) 0.0044(16) -0.0015(14)
O7 0.0142(16) 0.0265(19) 0.0340(18) -0.0043(15) -0.0001(13) 0.0060(14)
O8 0.096(4) 0.119(5) 0.038(2) 0.020(3) -0.012(2) -0.053(4)
O9 0.056(3) 0.025(2) 0.131(4) 0.014(3) 0.008(3) 0.012(2)
O10 0.042(2) 0.054(3) 0.058(3) 0.017(2) 0.0081(19) -0.015(2)
N5 0.0153(19) 0.015(2) 0.0228(19) 0.0004(16) 0.0044(15) -0.0007(15)
N6 0.0153(19) 0.016(2) 0.0237(19) 0.0017(16) 0.0012(15) -0.0004(15)
N7 0.019(2) 0.021(2) 0.0212(19) 0.0016(16) -0.0014(15) 0.0034(16)
N8 0.017(2) 0.024(2) 0.024(2) 0.0051(17) -0.0010(15) 0.0019(17)
C38 0.016(2) 0.016(2) 0.026(2) 0.0009(19) 0.0017(18) -0.0041(19)
C39 0.025(3) 0.016(2) 0.026(2) -0.004(2) 0.0016(19) -0.004(2)
C40 0.019(2) 0.018(2) 0.026(2) 0.002(2) -0.0001(19) -0.0011(19)
C41 0.016(2) 0.018(2) 0.023(2) 0.0022(19) 0.0034(18) -0.0067(19)
C42 0.017(2) 0.021(3) 0.027(2) 0.003(2) 0.0001(18) -0.0052(19)
C43 0.017(2) 0.018(2) 0.021(2) 0.0022(19) 0.0024(18) -0.0039(18)
C44 0.014(2) 0.018(2) 0.032(3) 0.007(2) 0.0053(19) -0.0054(18)
C45 0.014(2) 0.019(2) 0.030(2) 0.006(2) 0.0057(18) -0.0027(19)
C46 0.015(2) 0.011(2) 0.025(2) 0.0044(19) 0.0026(18) 0.0008(17)
C47 0.019(2) 0.011(2) 0.031(3) 0.001(2) 0.0070(19) 0.0030(18)
C48 0.026(3) 0.018(3) 0.024(2) 0.000(2) 0.0051(19) -0.004(2)
C49 0.043(3) 0.022(3) 0.027(3) -0.004(2) 0.003(2) 0.002(2)
C50 0.052(4) 0.037(3) 0.027(3) -0.004(2) -0.009(2) 0.006(3)
C51 0.038(3) 0.027(3) 0.026(3) -0.001(2) 0.000(2) 0.002(2)
C52 0.046(3) 0.038(3) 0.026(3) 0.004(2) -0.010(2) 0.007(3)
C53 0.024(3) 0.026(3) 0.030(3) -0.003(2) -0.001(2) 0.005(2)
C54 0.033(3) 0.026(3) 0.030(3) 0.007(2) -0.008(2) 0.007(2)
C55 0.017(2) 0.020(3) 0.030(3) 0.003(2) 0.0019(19) -0.0009(19)
C56 0.014(2) 0.012(2) 0.029(2) 0.0033(19) -0.0029(18) -0.0008(18)
C57 0.021(2) 0.006(2) 0.025(2) -0.0004(18) 0.0039(18) -0.0020(17)
C58 0.023(3) 0.031(3) 0.034(3) -0.016(2) -0.006(2) 0.004(2)
C59 0.034(3) 0.022(3) 0.063(4) -0.012(3) -0.002(3) 0.007(2)
C60 0.025(3) 0.025(3) 0.028(3) -0.007(2) -0.006(2) 0.000(2)
C61 0.062(4) 0.056(4) 0.023(3) -0.001(3) -0.007(3) -0.010(3)
C62 0.025(3) 0.025(3) 0.038(3) 0.004(2) -0.007(2) 0.006(2)
C63 0.056(4) 0.050(4) 0.034(3) 0.017(3) -0.004(3) -0.011(3)
C64 0.016(2) 0.022(3) 0.038(3) 0.006(2) 0.002(2) 0.0046(19)
C65 0.031(3) 0.020(3) 0.068(4) 0.009(3) 0.009(3) 0.005(2)
C66 0.071(4) 0.032(3) 0.029(3) -0.008(2) 0.000(3) 0.007(3)
C67 0.087(5) 0.042(4) 0.071(5) -0.008(4) 0.037(4) 0.015(4)
C68 0.108(6) 0.053(4) 0.027(3) -0.008(3) -0.001(3) 0.022(4)
C69 0.083(6) 0.100(7) 0.072(5) 0.012(5) -0.017(4) -0.020(5)
C70 0.056(4) 0.041(4) 0.034(3) 0.000(3) -0.013(3) 0.024(3)
C71 0.086(6) 0.097(7) 0.064(5) 0.017(5) -0.013(4) 0.008(5)
C72 0.020(2) 0.021(3) 0.034(3) 0.003(2) 0.003(2) 0.004(2)
C73 0.037(3) 0.026(3) 0.072(4) 0.000(3) 0.004(3) -0.006(3)
C74 0.024(2) 0.015(2) 0.026(2) 0.001(2) -0.0052(19) 0.0028(19)
Cl1S 0.0222(6) 0.0303(7) 0.0228(6) 0.0037(5) -0.0004(4) 0.0001(5)
O1S 0.041(2) 0.092(4) 0.030(2) 0.002(2) -0.0085(17) 0.005(2)
O2S 0.062(3) 0.066(3) 0.049(2) 0.013(2) 0.014(2) -0.029(2)
O3S 0.061(3) 0.031(2) 0.052(2) -0.0072(19) 0.010(2) 0.0066(19)
O4S 0.028(2) 0.033(2) 0.059(2) -0.0022(19) -0.0027(17) 0.0074(16)
Cl2S 0.0227(6) 0.0287(7) 0.0257(6) 0.0056(5) -0.0025(5) -0.0034(5)
O5S 0.0242(19) 0.037(2) 0.058(2) 0.0007(19) -0.0016(17) 0.0066(16)
O6S 0.035(2) 0.062(3) 0.033(2) 0.0070(19) -0.0098(16) -0.0008(19)
O7S 0.055(3) 0.065(3) 0.054(3) 0.022(2) 0.005(2) -0.022(2)
O8S 0.058(3) 0.036(2) 0.049(2) -0.0132(19) 0.0028(19) -0.002(2)
C1S 0.041(3) 0.060(4) 0.041(3) 0.011(3) 0.000(3) -0.015(3)
Cl3 0.0396(9) 0.0459(10) 0.0918(13) 0.0067(9) 0.0008(8) -0.0122(7)
Cl4 0.1115(16) 0.0539(11) 0.0642(11) 0.0088(9) -0.0104(10) -0.0378(11)
Cl5 0.0408(10) 0.134(2) 0.0711(12) 0.0174(12) 0.0046(8) 0.0053(11)
C2S 0.061(5) 0.053(5) 0.080(5) -0.009(4) -0.024(4) 0.001(4)
Cl6 0.0338(19) 0.070(3) 0.0330(17) 0.0005(18) -0.0033(16) 0.0015(18)
Cl7 0.060(2) 0.0380(17) 0.085(2) 0.0111(18) -0.0221(19) -0.0122(15)
Cl8 0.034(2) 0.111(4) 0.0350(17) 0.027(2) 0.0109(17) 0.009(2)
Cl6A 0.178(9) 0.109(7) 0.213(10) -0.060(6) -0.145(7) 0.072(6)
Cl7A 0.166(6) 0.073(4) 0.138(5) 0.015(4) -0.087(5) -0.018(4)
Cl8A 0.132(9) 0.220(14) 0.169(10) 0.031(9) -0.092(7) -0.031(8)
C3S 0.061(5) 0.084(6) 0.078(5) -0.009(5) -0.018(4) 0.012(4)
Cl9 0.0744(19) 0.0752(19) 0.0605(17) -0.0095(15) -0.0218(15) -0.0222(15)
Cl10 0.084(2) 0.114(3) 0.077(2) 0.000(2) -0.036(2) 0.038(2)
Cl11 0.0569(14) 0.0564(15) 0.0565(14) 0.0013(12) 0.0033(11) -0.0169(11)
C4S 0.081(5) 0.071(5) 0.049(4) 0.022(4) -0.024(3) -0.023(4)
Cl12 0.0873(16) 0.1007(19) 0.169(2) 0.0719(18) -0.0535(16) -0.0601(14)
Cl13 0.1019(18) 0.166(3) 0.0725(14) 0.0439(16) 0.0149(12) 0.0347(17)
Cl14 0.133(2) 0.0771(15) 0.0740(13) 0.0155(11) 0.0004(13) -0.0474(14)

loop_
_atom_type_symbol
_atom_type_description
_atom_type_scat_dispersion_real
_atom_type_scat_dispersion_imag
_atom_type_scat_source
C C 0.0033 0.0016 'International Tables Vol C Tables 4.2.6.8 and 6.1.1.4'
H H 0.0000 0.0000 'International Tables Vol C Tables 4.2.6.8 and 6.1.1.4'
N N 0.0061 0.0033 'International Tables Vol C Tables 4.2.6.8 and 6.1.1.4'
O O 0.0106 0.0060 'International Tables Vol C Tables 4.2.6.8 and 6.1.1.4'
Cl Cl 0.1484 0.1585 'International Tables Vol C Tables 4.2.6.8 and 6.1.1.4'
Fe Fe 0.3463 0.8444 'International Tables Vol C Tables 4.2.6.8 and 6.1.1.4'

loop_
_geom_angle_atom_site_label_1
_geom_angle_atom_site_label_2
_geom_angle_atom_site_label_3
_geom_angle
_geom_angle_site_symmetry_1
_geom_angle_site_symmetry_3
N2 Fe1 N3 90.77(14) . .
N2 Fe1 N4 178.95(15) . .
N3 Fe1 N4 89.91(14) . .
N2 Fe1 N1 89.67(14) . .
N3 Fe1 N1 176.53(14) . .
N4 Fe1 N1 89.60(14) . .
N2 Fe1 O1 89.92(14) . .
N3 Fe1 O1 94.99(14) . .
N4 Fe1 O1 90.82(14) . .
N1 Fe1 O1 88.45(13) . .
N2 Fe1 O2 87.75(13) . .
N3 Fe1 O2 90.12(13) . .
N4 Fe1 O2 91.45(13) . .
N1 Fe1 O2 86.46(13) . .
O1 Fe1 O2 174.41(13) . .
O5 Cl1 O4 110.8(3) . .
O5 Cl1 O3 110.3(2) . .
O4 Cl1 O3 111.3(2) . .
O5 Cl1 O2 107.9(2) . .
O4 Cl1 O2 108.7(2) . .
O3 Cl1 O2 107.9(2) . .
Fe1 O1 H1A 103(4) . .
Fe1 O1 H1B 119(4) . .
H1A O1 H1B 118(5) . .
Cl1 O2 Fe1 134.27(18) . .
C1 N1 C4 106.7(4) . .
C1 N1 Fe1 128.5(3) . .
C4 N1 Fe1 124.7(3) . .
C6 N2 C9 105.9(4) . .
C6 N2 Fe1 128.1(3) . .
C9 N2 Fe1 125.8(3) . .
C14 N3 C11 106.2(3) . .
C14 N3 Fe1 127.5(3) . .
C11 N3 Fe1 126.2(3) . .
C19 N4 C16 107.2(4) . .
C19 N4 Fe1 126.1(3) . .
C16 N4 Fe1 125.1(3) . .
N1 C1 C2 110.7(4) . .
N1 C1 C20 120.3(4) . .
C2 C1 C20 129.0(4) . .
C3 C2 C1 107.3(4) . .
C3 C2 C21 126.4(4) . .
C1 C2 C21 126.2(4) . .
C2 C3 C4 106.7(4) . .
C2 C3 C23 129.1(4) . .
C4 C3 C23 124.1(4) . .
C5 C4 N1 124.9(4) . .
C5 C4 C3 126.4(4) . .
N1 C4 C3 108.3(4) . .
C4 C5 C6 127.3(4) . .
C4 C5 H5A 116.3 . .
C6 C5 H5A 116.3 . .
N2 C6 C5 124.0(4) . .
N2 C6 C7 111.2(4) . .
C5 C6 C7 124.9(4) . .
C8 C7 C6 106.7(4) . .
C8 C7 C25 127.9(4) . .
C6 C7 C25 125.4(4) . .
C7 C8 C9 106.6(4) . .
C7 C8 C27 127.2(4) . .
C9 C8 C27 126.2(4) . .
C10 C9 N2 123.7(4) . .
C10 C9 C8 126.4(4) . .
N2 C9 C8 109.7(4) . .
C9 C10 C11 128.0(4) . .
C9 C10 H10A 116.0 . .
C11 C10 H10A 116.0 . .
N3 C11 C10 123.8(4) . .
N3 C11 C12 109.8(4) . .
C10 C11 C12 126.3(4) . .
C13 C12 C11 106.6(4) . .
C13 C12 C29 128.2(4) . .
C11 C12 C29 125.2(4) . .
C12 C13 C14 106.8(4) . .
C12 C13 C31 128.5(4) . .
C14 C13 C31 124.6(4) . .
N3 C14 C15 123.0(4) . .
N3 C14 C13 110.6(4) . .
C15 C14 C13 126.4(4) . .
C16 C15 C14 127.9(4) . .
C16 C15 H15A 116.0 . .
C14 C15 H15A 116.0 . .
C15 C16 N4 124.0(4) . .
C15 C16 C17 127.7(4) . .
N4 C16 C17 108.3(4) . .
C18 C17 C16 107.2(4) . .
C18 C17 C33 128.5(4) . .
C16 C17 C33 124.3(4) . .
C17 C18 C19 106.2(4) . .
C17 C18 C35 126.5(4) . .
C19 C18 C35 126.5(4) . .
N4 C19 C18 110.9(4) . .
N4 C19 C20 121.9(4) . .
C18 C19 C20 127.2(4) . .
C37 C20 C19 122.0(4) . .
C37 C20 C1 116.3(4) . .
C19 C20 C1 120.9(4) . .
C22 C21 C2 113.7(4) . .
C22 C21 H21A 108.8 . .
C2 C21 H21A 108.8 . .
C22 C21 H21B 108.8 . .
C2 C21 H21B 108.8 . .
H21A C21 H21B 107.7 . .
C21 C22 H22A 109.5 . .
C21 C22 H22B 109.5 . .
H22A C22 H22B 109.5 . .
C21 C22 H22C 109.5 . .
H22A C22 H22C 109.5 . .
H22B C22 H22C 109.5 . .
C3 C23 C24 112.1(4) . .
C3 C23 H23A 109.2 . .
C24 C23 H23A 109.2 . .
C3 C23 H23B 109.2 . .
C24 C23 H23B 109.2 . .
H23A C23 H23B 107.9 . .
C23 C24 H24A 109.5 . .
C23 C24 H24B 109.5 . .
H24A C24 H24B 109.5 . .
C23 C24 H24C 109.5 . .
H24A C24 H24C 109.5 . .
H24B C24 H24C 109.5 . .
C7 C25 C26 111.3(4) . .
C7 C25 H25A 109.4 . .
C26 C25 H25A 109.4 . .
C7 C25 H25B 109.4 . .
C26 C25 H25B 109.4 . .
H25A C25 H25B 108.0 . .
C25 C26 H26A 109.5 . .
C25 C26 H26B 109.5 . .
H26A C26 H26B 109.5 . .
C25 C26 H26C 109.5 . .
H26A C26 H26C 109.5 . .
H26B C26 H26C 109.5 . .
C8 C27 C28 112.2(4) . .
C8 C27 H27A 109.2 . .
C28 C27 H27A 109.2 . .
C8 C27 H27B 109.2 . .
C28 C27 H27B 109.2 . .
H27A C27 H27B 107.9 . .
C27 C28 H28A 109.5 . .
C27 C28 H28B 109.5 . .
H28A C28 H28B 109.5 . .
C27 C28 H28C 109.5 . .
H28A C28 H28C 109.5 . .
H28B C28 H28C 109.5 . .
C12 C29 C30 114.1(4) . .
C12 C29 H29A 108.7 . .
C30 C29 H29A 108.7 . .
C12 C29 H29B 108.7 . .
C30 C29 H29B 108.7 . .
H29A C29 H29B 107.6 . .
C29 C30 H30A 109.5 . .
C29 C30 H30B 109.5 . .
H30A C30 H30B 109.5 . .
C29 C30 H30C 109.5 . .
H30A C30 H30C 109.5 . .
H30B C30 H30C 109.5 . .
C13 C31 C32 112.1(4) . .
C13 C31 H31A 109.2 . .
C32 C31 H31A 109.2 . .
C13 C31 H31B 109.2 . .
C32 C31 H31B 109.2 . .
H31A C31 H31B 107.9 . .
C31 C32 H32A 109.5 . .
C31 C32 H32B 109.5 . .
H32A C32 H32B 109.5 . .
C31 C32 H32C 109.5 . .
H32A C32 H32C 109.5 . .
H32B C32 H32C 109.5 . .
C17 C33 C34 112.2(4) . .
C17 C33 H33A 109.2 . .
C34 C33 H33A 109.2 . .
C17 C33 H33B 109.2 . .
C34 C33 H33B 109.2 . .
H33A C33 H33B 107.9 . .
C33 C34 H34A 109.5 . .
C33 C34 H34B 109.5 . .
H34A C34 H34B 109.5 . .
C33 C34 H34C 109.5 . .
H34A C34 H34C 109.5 . .
H34B C34 H34C 109.5 . .
C18 C35 C36 111.1(4) . .
C18 C35 H35A 109.4 . .
C36 C35 H35A 109.4 . .
C18 C35 H35B 109.4 . .
C36 C35 H35B 109.4 . .
H35A C35 H35B 108.0 . .
C35 C36 H36A 109.5 . .
C35 C36 H36B 109.5 . .
H36A C36 H36B 109.5 . .
C35 C36 H36C 109.5 . .
H36A C36 H36C 109.5 . .
H36B C36 H36C 109.5 . .
C20 C37 C37 124.2(5) . 2_454
C20 C37 H37A 117.9 . .
C37 C37 H37A 117.9 2_454 .
N6 Fe2 N7 90.67(15) . .
N6 Fe2 N8 179.47(15) . .
N7 Fe2 N8 89.64(15) . .
N6 Fe2 N5 90.30(15) . .
N7 Fe2 N5 177.63(15) . .
N8 Fe2 N5 89.41(15) . .
N6 Fe2 O6 89.61(14) . .
N7 Fe2 O6 94.38(14) . .
N8 Fe2 O6 89.94(14) . .
N5 Fe2 O6 87.78(13) . .
N6 Fe2 O7 88.09(13) . .
N7 Fe2 O7 90.09(13) . .
N8 Fe2 O7 92.34(13) . .
N5 Fe2 O7 87.78(13) . .
O6 Fe2 O7 174.99(13) . .
O8 Cl2 O7 108.9(3) . .
O8 Cl2 O10 110.6(3) . .
O7 Cl2 O10 107.5(2) . .
O8 Cl2 O9 110.4(3) . .
O7 Cl2 O9 108.7(2) . .
O10 Cl2 O9 110.5(3) . .
Fe2 O6 H2A 103(4) . .
Fe2 O6 H2B 117(4) . .
H2A O6 H2B 118(5) . .
Cl2 O7 Fe2 132.96(19) . .
C38 N5 C41 106.5(4) . .
C38 N5 Fe2 128.7(3) . .
C41 N5 Fe2 124.8(3) . .
C43 N6 C46 106.4(4) . .
C43 N6 Fe2 127.1(3) . .
C46 N6 Fe2 126.2(3) . .
C51 N7 C48 106.9(4) . .
C51 N7 Fe2 127.2(3) . .
C48 N7 Fe2 125.9(3) . .
C56 N8 C53 106.5(4) . .
C56 N8 Fe2 126.6(3) . .
C53 N8 Fe2 125.4(3) . .
N5 C38 C39 110.7(4) . .
N5 C38 C57 120.5(4) . .
C39 C38 C57 128.6(4) . .
C40 C39 C38 107.3(4) . .
C40 C39 C58 126.0(4) . .
C38 C39 C58 126.6(4) . .
C39 C40 C41 106.0(4) . .
C39 C40 C60 129.4(4) . .
C41 C40 C60 124.5(4) . .
C42 C41 N5 124.5(4) . .
C42 C41 C40 125.8(4) . .
N5 C41 C40 109.2(4) . .
C41 C42 C43 128.3(4) . .
C41 C42 H42A 115.9 . .
C43 C42 H42A 115.9 . .
N6 C43 C42 123.7(4) . .
N6 C43 C44 110.1(4) . .
C42 C43 C44 126.2(4) . .
C45 C44 C43 107.2(4) . .
C45 C44 C62 128.3(4) . .
C43 C44 C62 124.4(4) . .
C44 C45 C46 106.4(4) . .
C44 C45 C64 127.7(4) . .
C46 C45 C64 125.9(4) . .
C47 C46 N6 124.0(4) . .
C47 C46 C45 126.0(4) . .
N6 C46 C45 109.9(4) . .
C46 C47 C48 128.0(4) . .
C46 C47 H47A 116.0 . .
C48 C47 H47A 116.0 . .
N7 C48 C47 124.2(4) . .
N7 C48 C49 109.3(4) . .
C47 C48 C49 126.5(4) . .
C50 C49 C48 106.7(4) . .
C50 C49 C66 128.9(5) . .
C48 C49 C66 124.4(5) . .
C49 C50 C51 106.8(4) . .
C49 C50 C68 128.8(5) . .
C51 C50 C68 124.3(5) . .
N7 C51 C52 123.6(4) . .
N7 C51 C50 110.2(4) . .
C52 C51 C50 126.1(5) . .
C53 C52 C51 127.6(5) . .
C53 C52 H52A 116.2 . .
C51 C52 H52A 116.2 . .
C52 C53 N8 123.8(4) . .
C52 C53 C54 127.5(5) . .
N8 C53 C54 108.6(4) . .
C55 C54 C53 107.0(4) . .
C55 C54 C70 128.6(5) . .
C53 C54 C70 124.3(5) . .
C54 C55 C56 106.3(4) . .
C54 C55 C72 127.2(4) . .
C56 C55 C72 125.9(4) . .
N8 C56 C55 111.3(4) . .
N8 C56 C57 121.1(4) . .
C55 C56 C57 127.5(4) . .
C74 C57 C38 117.2(4) . .
C74 C57 C56 120.1(4) . .
C38 C57 C56 121.7(4) . .
C59 C58 C39 113.8(4) . .
C59 C58 H58A 108.8 . .
C39 C58 H58A 108.8 . .
C59 C58 H58B 108.8 . .
C39 C58 H58B 108.8 . .
H58A C58 H58B 107.7 . .
C58 C59 H59A 109.5 . .
C58 C59 H59B 109.5 . .
H59A C59 H59B 109.5 . .
C58 C59 H59C 109.5 . .
H59A C59 H59C 109.5 . .
H59B C59 H59C 109.5 . .
C40 C60 C61 112.3(4) . .
C40 C60 H60A 109.1 . .
C61 C60 H60A 109.1 . .
C40 C60 H60B 109.1 . .
C61 C60 H60B 109.1 . .
H60A C60 H60B 107.9 . .
C60 C61 H61A 109.5 . .
C60 C61 H61B 109.5 . .
H61A C61 H61B 109.5 . .
C60 C61 H61C 109.5 . .
H61A C61 H61C 109.5 . .
H61B C61 H61C 109.5 . .
C44 C62 C63 112.3(4) . .
C44 C62 H62A 109.1 . .
C63 C62 H62A 109.1 . .
C44 C62 H62B 109.1 . .
C63 C62 H62B 109.1 . .
H62A C62 H62B 107.9 . .
C62 C63 H63A 109.5 . .
C62 C63 H63B 109.5 . .
H63A C63 H63B 109.5 . .
C62 C63 H63C 109.5 . .
H63A C63 H63C 109.5 . .
H63B C63 H63C 109.5 . .
C45 C64 C65 110.9(4) . .
C45 C64 H64A 109.5 . .
C65 C64 H64A 109.5 . .
C45 C64 H64B 109.5 . .
C65 C64 H64B 109.5 . .
H64A C64 H64B 108.0 . .
C64 C65 H65A 109.5 . .
C64 C65 H65B 109.5 . .
H65A C65 H65B 109.5 . .
C64 C65 H65C 109.5 . .
H65A C65 H65C 109.5 . .
H65B C65 H65C 109.5 . .
C49 C66 C67 114.2(5) . .
C49 C66 H66A 108.7 . .
C67 C66 H66A 108.7 . .
C49 C66 H66B 108.7 . .
C67 C66 H66B 108.7 . .
H66A C66 H66B 107.6 . .
C66 C67 H67A 109.5 . .
C66 C67 H67B 109.5 . .
H67A C67 H67B 109.5 . .
C66 C67 H67C 109.5 . .
H67A C67 H67C 109.5 . .
H67B C67 H67C 109.5 . .
C69 C68 C50 111.2(6) . .
C69 C68 H68A 109.4 . .
C50 C68 H68A 109.4 . .
C69 C68 H68B 109.4 . .
C50 C68 H68B 109.4 . .
H68A C68 H68B 108.0 . .
C68 C69 H69A 109.5 . .
C68 C69 H69B 109.5 . .
H69A C69 H69B 109.5 . .
C68 C69 H69C 109.5 . .
H69A C69 H69C 109.5 . .
H69B C69 H69C 109.5 . .
C71 C70 C54 113.2(5) . .
C71 C70 H70A 108.9 . .
C54 C70 H70A 108.9 . .
C71 C70 H70B 108.9 . .
C54 C70 H70B 108.9 . .
H70A C70 H70B 107.7 . .
C70 C71 H71A 109.5 . .
C70 C71 H71B 109.5 . .
H71A C71 H71B 109.5 . .
C70 C71 H71C 109.5 . .
H71A C71 H71C 109.5 . .
H71B C71 H71C 109.5 . .
C55 C72 C73 110.8(4) . .
C55 C72 H72A 109.5 . .
C73 C72 H72A 109.5 . .
C55 C72 H72B 109.5 . .
C73 C72 H72B 109.5 . .
H72A C72 H72B 108.1 . .
C72 C73 H73A 109.5 . .
C72 C73 H73B 109.5 . .
H73A C73 H73B 109.5 . .
C72 C73 H73C 109.5 . .
H73A C73 H73C 109.5 . .
H73B C73 H73C 109.5 . .
C57 C74 C74 125.3(5) . 2_554
C57 C74 H74A 117.4 . .
C74 C74 H74A 117.4 2_554 .
O3S Cl1S O2S 110.7(3) . .
O3S Cl1S O4S 110.6(2) . .
O2S Cl1S O4S 109.5(3) . .
O3S Cl1S O1S 108.9(3) . .
O2S Cl1S O1S 109.4(3) . .
O4S Cl1S O1S 107.6(2) . .
O8S Cl2S O7S 110.9(3) . .
O8S Cl2S O5S 110.3(2) . .
O7S Cl2S O5S 109.9(3) . .
O8S Cl2S O6S 108.4(3) . .
O7S Cl2S O6S 109.1(2) . .
O5S Cl2S O6S 108.2(2) . .
Cl4 C1S Cl3 110.2(3) . .
Cl4 C1S Cl5 111.4(3) . .
Cl3 C1S Cl5 108.6(3) . .
Cl4 C1S H1SA 108.9 . .
Cl3 C1S H1SA 108.9 . .
Cl5 C1S H1SA 108.9 . .
Cl6 C2S Cl8 111.7(5) . .
Cl6 C2S Cl7 112.9(4) . .
Cl8 C2S Cl7 115.6(5) . .
Cl6 C2S H2SA 105.2 . .
Cl8 C2S H2SA 105.2 . .
Cl7 C2S H2SA 105.2 . .
Cl10 C3S Cl11 108.9(4) . .
Cl10 C3S Cl9 110.5(5) . .
Cl11 C3S Cl9 107.7(4) . .
Cl10 C3S H3SA 109.9 . .
Cl11 C3S H3SA 109.9 . .
Cl9 C3S H3SA 109.9 . .
Cl14 C4S Cl12 108.4(4) . .
Cl14 C4S Cl13 109.7(4) . .
Cl12 C4S Cl13 111.4(4) . .
Cl14 C4S H4SA 109.1 . .
Cl12 C4S H4SA 109.1 . .
Cl13 C4S H4SA 109.1 . .

loop_
_geom_bond_atom_site_label_1
_geom_bond_atom_site_label_2
_geom_bond_distance
_geom_bond_site_symmetry_2
Fe1 N2 2.009(4) .
Fe1 N3 2.014(4) .
Fe1 N4 2.028(4) .
Fe1 N1 2.058(4) .
Fe1 O1 2.093(3) .
Fe1 O2 2.187(3) .
Cl1 O5 1.414(4) .
Cl1 O4 1.418(4) .
Cl1 O3 1.422(4) .
Cl1 O2 1.423(3) .
O1 H1A 0.838(19) .
O1 H1B 0.831(19) .
N1 C1 1.328(5) .
N1 C4 1.408(6) .
N2 C6 1.357(5) .
N2 C9 1.390(5) .
N3 C14 1.355(5) .
N3 C11 1.379(5) .
N4 C19 1.342(6) .
N4 C16 1.387(6) .
C1 C2 1.453(6) .
C1 C20 1.459(6) .
C2 C3 1.343(6) .
C2 C21 1.510(6) .
C3 C4 1.457(6) .
C3 C23 1.494(6) .
C4 C5 1.344(6) .
C5 C6 1.409(6) .
C5 H5A 0.9500 .
C6 C7 1.428(6) .
C7 C8 1.371(6) .
C7 C25 1.497(6) .
C8 C9 1.438(6) .
C8 C27 1.494(6) .
C9 C10 1.379(6) .
C10 C11 1.384(6) .
C10 H10A 0.9500 .
C11 C12 1.438(6) .
C12 C13 1.362(6) .
C12 C29 1.501(6) .
C13 C14 1.435(6) .
C13 C31 1.497(6) .
C14 C15 1.417(6) .
C15 C16 1.358(6) .
C15 H15A 0.9500 .
C16 C17 1.454(6) .
C17 C18 1.364(6) .
C17 C33 1.481(6) .
C18 C19 1.442(6) .
C18 C35 1.499(6) .
C19 C20 1.455(6) .
C20 C37 1.374(6) .
C21 C22 1.502(7) .
C21 H21A 0.9900 .
C21 H21B 0.9900 .
C22 H22A 0.9800 .
C22 H22B 0.9800 .
C22 H22C 0.9800 .
C23 C24 1.528(7) .
C23 H23A 0.9900 .
C23 H23B 0.9900 .
C24 H24A 0.9800 .
C24 H24B 0.9800 .
C24 H24C 0.9800 .
C25 C26 1.544(7) .
C25 H25A 0.9900 .
C25 H25B 0.9900 .
C26 H26A 0.9800 .
C26 H26B 0.9800 .
C26 H26C 0.9800 .
C27 C28 1.530(6) .
C27 H27A 0.9900 .
C27 H27B 0.9900 .
C28 H28A 0.9800 .
C28 H28B 0.9800 .
C28 H28C 0.9800 .
C29 C30 1.518(7) .
C29 H29A 0.9900 .
C29 H29B 0.9900 .
C30 H30A 0.9800 .
C30 H30B 0.9800 .
C30 H30C 0.9800 .
C31 C32 1.513(7) .
C31 H31A 0.9900 .
C31 H31B 0.9900 .
C32 H32A 0.9800 .
C32 H32B 0.9800 .
C32 H32C 0.9800 .
C33 C34 1.520(7) .
C33 H33A 0.9900 .
C33 H33B 0.9900 .
C34 H34A 0.9800 .
C34 H34B 0.9800 .
C34 H34C 0.9800 .
C35 C36 1.513(7) .
C35 H35A 0.9900 .
C35 H35B 0.9900 .
C36 H36A 0.9800 .
C36 H36B 0.9800 .
C36 H36C 0.9800 .
C37 C37 1.435(9) 2_454
C37 H37A 0.9500 .
Fe2 N6 2.011(4) .
Fe2 N7 2.026(4) .
Fe2 N8 2.037(4) .
Fe2 N5 2.060(4) .
Fe2 O6 2.095(3) .
Fe2 O7 2.178(3) .
Cl2 O8 1.415(5) .
Cl2 O7 1.417(3) .
Cl2 O10 1.418(4) .
Cl2 O9 1.428(4) .
O6 H2A 0.837(19) .
O6 H2B 0.842(19) .
N5 C38 1.331(5) .
N5 C41 1.396(6) .
N6 C43 1.370(5) .
N6 C46 1.378(5) .
N7 C51 1.355(6) .
N7 C48 1.377(6) .
N8 C56 1.346(6) .
N8 C53 1.386(6) .
C38 C39 1.449(6) .
C38 C57 1.451(6) .
C39 C40 1.352(6) .
C39 C58 1.521(6) .
C40 C41 1.455(6) .
C40 C60 1.489(6) .
C41 C42 1.348(6) .
C42 C43 1.404(6) .
C42 H42A 0.9500 .
C43 C44 1.429(6) .
C44 C45 1.371(6) .
C44 C62 1.507(6) .
C45 C46 1.437(6) .
C45 C64 1.500(6) .
C46 C47 1.375(6) .
C47 C48 1.383(6) .
C47 H47A 0.9500 .
C48 C49 1.440(6) .
C49 C50 1.365(7) .
C49 C66 1.498(7) .
C50 C51 1.434(7) .
C50 C68 1.519(8) .
C51 C52 1.419(7) .
C52 C53 1.355(7) .
C52 H52A 0.9500 .
C53 C54 1.460(7) .
C54 C55 1.358(7) .
C54 C70 1.499(7) .
C55 C56 1.440(6) .
C55 C72 1.497(6) .
C56 C57 1.462(6) .
C57 C74 1.371(6) .
C58 C59 1.500(7) .
C58 H58A 0.9900 .
C58 H58B 0.9900 .
C59 H59A 0.9800 .
C59 H59B 0.9800 .
C59 H59C 0.9800 .
C60 C61 1.523(7) .
C60 H60A 0.9900 .
C60 H60B 0.9900 .
C61 H61A 0.9800 .
C61 H61B 0.9800 .
C61 H61C 0.9800 .
C62 C63 1.519(7) .
C62 H62A 0.9900 .
C62 H62B 0.9900 .
C63 H63A 0.9800 .
C63 H63B 0.9800 .
C63 H63C 0.9800 .
C64 C65 1.526(6) .
C64 H64A 0.9900 .
C64 H64B 0.9900 .
C65 H65A 0.9800 .
C65 H65B 0.9800 .
C65 H65C 0.9800 .
C66 C67 1.508(9) .
C66 H66A 0.9900 .
C66 H66B 0.9900 .
C67 H67A 0.9800 .
C67 H67B 0.9800 .
C67 H67C 0.9800 .
C68 C69 1.445(9) .
C68 H68A 0.9900 .
C68 H68B 0.9900 .
C69 H69A 0.9800 .
C69 H69B 0.9800 .
C69 H69C 0.9800 .
C70 C71 1.464(9) .
C70 H70A 0.9900 .
C70 H70B 0.9900 .
C71 H71A 0.9800 .
C71 H71B 0.9800 .
C71 H71C 0.9800 .
C72 C73 1.517(7) .
C72 H72A 0.9900 .
C72 H72B 0.9900 .
C73 H73A 0.9800 .
C73 H73B 0.9800 .
C73 H73C 0.9800 .
C74 C74 1.433(9) 2_554
C74 H74A 0.9500 .
Cl1S O3S 1.420(4) .
Cl1S O2S 1.421(4) .
Cl1S O4S 1.428(4) .
Cl1S O1S 1.436(4) .
Cl2S O8S 1.421(4) .
Cl2S O7S 1.423(4) .
Cl2S O5S 1.429(4) .
Cl2S O6S 1.441(4) .
C1S Cl4 1.747(7) .
C1S Cl3 1.749(6) .
C1S Cl5 1.765(6) .
C1S H1SA 1.0000 .
C2S Cl6 1.717(8) .
C2S Cl8 1.732(9) .
C2S Cl7 1.789(8) .
C2S H2SA 1.0000 .
C3S Cl10 1.734(8) .
C3S Cl11 1.770(9) .
C3S Cl9 1.773(8) .
C3S H3SA 1.0000 .
C4S Cl14 1.739(8) .
C4S Cl12 1.746(7) .
C4S Cl13 1.750(8) .
C4S H4SA 1.0000 .

loop_
_geom_hbond_atom_site_label_D
_geom_hbond_atom_site_label_H
_geom_hbond_atom_site_label_A
_geom_hbond_distance_DH
_geom_hbond_distance_HA
_geom_hbond_distance_DA
_geom_hbond_angle_DHA
_geom_hbond_site_symmetry_A
O1 H1A O1S 0.838(19) 2.00(3) 2.761(5) 150(5) 2_454
O1 H1B O4S 0.831(19) 2.11(2) 2.931(5) 168(5) .
O6 H2B O5S 0.842(19) 2.09(2) 2.926(5) 173(5) .
O6 H2A O6S 0.837(19) 1.98(3) 2.767(5) 158(5) 2_554

loop_
_geom_torsion_atom_site_label_1
_geom_torsion_atom_site_label_2
_geom_torsion_atom_site_label_3
_geom_torsion_atom_site_label_4
_geom_torsion
_geom_torsion_site_symmetry_4
O5 Cl1 O2 Fe1 -68.4(3) .
O4 Cl1 O2 Fe1 51.8(3) .
O3 Cl1 O2 Fe1 172.5(3) .
C4 N1 C1 C2 3.2(5) .
Fe1 N1 C1 C2 -177.3(3) .
C4 N1 C1 C20 -174.4(4) .
Fe1 N1 C1 C20 5.2(6) .
N1 C1 C2 C3 -0.8(5) .
C20 C1 C2 C3 176.4(4) .
N1 C1 C2 C21 176.4(4) .
C20 C1 C2 C21 -6.3(7) .
C1 C2 C3 C4 -1.8(5) .
C21 C2 C3 C4 -179.1(4) .
C1 C2 C3 C23 -178.3(4) .
C21 C2 C3 C23 4.5(8) .
C1 N1 C4 C5 168.6(4) .
Fe1 N1 C4 C5 -11.0(6) .
C1 N1 C4 C3 -4.2(5) .
Fe1 N1 C4 C3 176.2(3) .
C2 C3 C4 C5 -168.9(4) .
C23 C3 C4 C5 7.8(7) .
C2 C3 C4 N1 3.8(5) .
C23 C3 C4 N1 -179.5(4) .
N1 C4 C5 C6 -0.7(7) .
C3 C4 C5 C6 170.9(4) .
C9 N2 C6 C5 -179.5(4) .
Fe1 N2 C6 C5 -5.0(6) .
C9 N2 C6 C7 -0.1(4) .
Fe1 N2 C6 C7 174.5(3) .
C4 C5 C6 N2 9.3(7) .
C4 C5 C6 C7 -170.0(4) .
N2 C6 C7 C8 -0.2(5) .
C5 C6 C7 C8 179.3(4) .
N2 C6 C7 C25 -176.6(4) .
C5 C6 C7 C25 2.8(7) .
C6 C7 C8 C9 0.4(5) .
C25 C7 C8 C9 176.7(4) .
C6 C7 C8 C27 -178.6(4) .
C25 C7 C8 C27 -2.3(7) .
C6 N2 C9 C10 -174.6(4) .
Fe1 N2 C9 C10 10.6(6) .
C6 N2 C9 C8 0.4(4) .
Fe1 N2 C9 C8 -174.4(3) .
C7 C8 C9 C10 174.3(4) .
C27 C8 C9 C10 -6.7(7) .
C7 C8 C9 N2 -0.5(5) .
C27 C8 C9 N2 178.6(4) .
N2 C9 C10 C11 2.3(7) .
C8 C9 C10 C11 -171.8(4) .
C14 N3 C11 C10 177.1(4) .
Fe1 N3 C11 C10 -1.0(6) .
C14 N3 C11 C12 -0.3(5) .
Fe1 N3 C11 C12 -178.4(3) .
C9 C10 C11 N3 -7.4(7) .
C9 C10 C11 C12 169.5(4) .
N3 C11 C12 C13 1.1(5) .
C10 C11 C12 C13 -176.2(4) .
N3 C11 C12 C29 -178.8(4) .
C10 C11 C12 C29 3.9(7) .
C11 C12 C13 C14 -1.4(5) .
C29 C12 C13 C14 178.5(4) .
C11 C12 C13 C31 -178.2(4) .
C29 C12 C13 C31 1.8(8) .
C11 N3 C14 C15 -179.7(4) .
Fe1 N3 C14 C15 -1.7(6) .
C11 N3 C14 C13 -0.6(5) .
Fe1 N3 C14 C13 177.5(3) .
C12 C13 C14 N3 1.3(5) .
C31 C13 C14 N3 178.2(4) .
C12 C13 C14 C15 -179.6(4) .
C31 C13 C14 C15 -2.7(7) .
N3 C14 C15 C16 -5.5(7) .
C13 C14 C15 C16 175.5(5) .
C14 C15 C16 N4 -2.9(8) .
C14 C15 C16 C17 178.0(4) .
C19 N4 C16 C15 -176.6(4) .
Fe1 N4 C16 C15 17.2(6) .
C19 N4 C16 C17 2.7(5) .
Fe1 N4 C16 C17 -163.5(3) .
C15 C16 C17 C18 178.5(5) .
N4 C16 C17 C18 -0.7(5) .
C15 C16 C17 C33 -1.5(8) .
N4 C16 C17 C33 179.3(4) .
C16 C17 C18 C19 -1.4(5) .
C33 C17 C18 C19 178.6(4) .
C16 C17 C18 C35 169.2(4) .
C33 C17 C18 C35 -10.8(8) .
C16 N4 C19 C18 -3.7(5) .
Fe1 N4 C19 C18 162.4(3) .
C16 N4 C19 C20 173.9(4) .
Fe1 N4 C19 C20 -20.0(6) .
C17 C18 C19 N4 3.2(5) .
C35 C18 C19 N4 -167.3(4) .
C17 C18 C19 C20 -174.2(4) .
C35 C18 C19 C20 15.2(7) .
N4 C19 C20 C37 -124.6(5) .
C18 C19 C20 C37 52.5(6) .
N4 C19 C20 C1 44.5(6) .
C18 C19 C20 C1 -138.3(5) .
N1 C1 C20 C37 133.8(4) .
C2 C1 C20 C37 -43.2(7) .
N1 C1 C20 C19 -35.9(6) .
C2 C1 C20 C19 147.1(4) .
C3 C2 C21 C22 116.0(5) .
C1 C2 C21 C22 -60.7(6) .
C2 C3 C23 C24 88.1(6) .
C4 C3 C23 C24 -87.8(6) .
C8 C7 C25 C26 -102.1(6) .
C6 C7 C25 C26 73.6(6) .
C7 C8 C27 C28 83.5(6) .
C9 C8 C27 C28 -95.3(5) .
C13 C12 C29 C30 107.3(6) .
C11 C12 C29 C30 -72.8(6) .
C12 C13 C31 C32 93.2(6) .
C14 C13 C31 C32 -83.0(6) .
C18 C17 C33 C34 -96.3(6) .
C16 C17 C33 C34 83.7(6) .
C17 C18 C35 C36 -81.7(6) .
C19 C18 C35 C36 87.0(5) .
C19 C20 C37 C37 3.0(5) 2_454
C1 C20 C37 C37 -166.6(3) 2_454
O8 Cl2 O7 Fe2 62.8(4) .
O10 Cl2 O7 Fe2 -177.2(3) .
O9 Cl2 O7 Fe2 -57.5(4) .
C41 N5 C38 C39 -3.3(5) .
Fe2 N5 C38 C39 178.4(3) .
C41 N5 C38 C57 173.2(4) .
Fe2 N5 C38 C57 -5.1(6) .
N5 C38 C39 C40 0.8(5) .
C57 C38 C39 C40 -175.4(4) .
N5 C38 C39 C58 -176.6(4) .
C57 C38 C39 C58 7.3(7) .
C38 C39 C40 C41 2.0(5) .
C58 C39 C40 C41 179.3(4) .
C38 C39 C40 C60 178.2(4) .
C58 C39 C40 C60 -4.4(8) .
C38 N5 C41 C42 -167.8(4) .
Fe2 N5 C41 C42 10.6(6) .
C38 N5 C41 C40 4.5(5) .
Fe2 N5 C41 C40 -177.1(3) .
C39 C40 C41 C42 168.1(4) .
C60 C40 C41 C42 -8.4(7) .
C39 C40 C41 N5 -4.0(5) .
C60 C40 C41 N5 179.5(4) .
N5 C41 C42 C43 -0.1(7) .
C40 C41 C42 C43 -171.1(4) .
C46 N6 C43 C42 -179.1(4) .
Fe2 N6 C43 C42 6.6(6) .
C46 N6 C43 C44 2.0(5) .
Fe2 N6 C43 C44 -172.3(3) .
C41 C42 C43 N6 -9.2(7) .
C41 C42 C43 C44 169.4(4) .
N6 C43 C44 C45 -1.6(5) .
C42 C43 C44 C45 179.6(4) .
N6 C43 C44 C62 175.7(4) .
C42 C43 C44 C62 -3.2(7) .
C43 C44 C45 C46 0.4(5) .
C62 C44 C45 C46 -176.7(4) .
C43 C44 C45 C64 179.0(4) .
C62 C44 C45 C64 1.9(7) .
C43 N6 C46 C47 176.4(4) .
Fe2 N6 C46 C47 -9.2(6) .
C43 N6 C46 C45 -1.8(4) .
Fe2 N6 C46 C45 172.6(3) .
C44 C45 C46 C47 -177.3(4) .
C64 C45 C46 C47 4.1(7) .
C44 C45 C46 N6 0.8(5) .
C64 C45 C46 N6 -177.8(4) .
N6 C46 C47 C48 -0.2(7) .
C45 C46 C47 C48 177.7(4) .
C51 N7 C48 C47 179.6(4) .
Fe2 N7 C48 C47 0.8(6) .
C51 N7 C48 C49 -0.4(5) .
Fe2 N7 C48 C49 -179.2(3) .
C46 C47 C48 N7 4.7(7) .
C46 C47 C48 C49 -175.3(5) .
N7 C48 C49 C50 1.3(6) .
C47 C48 C49 C50 -178.7(5) .
N7 C48 C49 C66 -178.9(5) .
C47 C48 C49 C66 1.1(8) .
C48 C49 C50 C51 -1.6(6) .
C66 C49 C50 C51 178.6(5) .
C48 C49 C50 C68 175.0(6) .
C66 C49 C50 C68 -4.8(10) .
C48 N7 C51 C52 177.2(5) .
Fe2 N7 C51 C52 -4.0(7) .
C48 N7 C51 C50 -0.6(5) .
Fe2 N7 C51 C50 178.2(3) .
C49 C50 C51 N7 1.4(6) .
C68 C50 C51 N7 -175.4(5) .
C49 C50 C51 C52 -176.3(5) .
C68 C50 C51 C52 6.9(9) .
N7 C51 C52 C53 6.5(9) .
C50 C51 C52 C53 -176.0(5) .
C51 C52 C53 N8 6.3(9) .
C51 C52 C53 C54 -176.7(5) .
C56 N8 C53 C52 173.3(5) .
Fe2 N8 C53 C52 -19.9(7) .
C56 N8 C53 C54 -4.1(5) .
Fe2 N8 C53 C54 162.6(3) .
C52 C53 C54 C55 -175.5(5) .
N8 C53 C54 C55 1.9(5) .
C52 C53 C54 C70 7.1(9) .
N8 C53 C54 C70 -175.5(5) .
C53 C54 C55 C56 1.1(5) .
C70 C54 C55 C56 178.3(5) .
C53 C54 C55 C72 -170.1(4) .
C70 C54 C55 C72 7.2(9) .
C53 N8 C56 C55 4.9(5) .
Fe2 N8 C56 C55 -161.6(3) .
C53 N8 C56 C57 -172.7(4) .
Fe2 N8 C56 C57 20.7(6) .
C54 C55 C56 N8 -3.8(5) .
C72 C55 C56 N8 167.5(4) .
C54 C55 C56 C57 173.7(4) .
C72 C55 C56 C57 -15.1(7) .
N5 C38 C57 C74 -133.5(4) .
C39 C38 C57 C74 42.3(6) .
N5 C38 C57 C56 34.8(6) .
C39 C38 C57 C56 -149.4(4) .
N8 C56 C57 C74 124.4(5) .
C55 C56 C57 C74 -52.8(6) .
N8 C56 C57 C38 -43.6(6) .
C55 C56 C57 C38 139.2(5) .
C40 C39 C58 C59 -117.5(5) .
C38 C39 C58 C59 59.4(6) .
C39 C40 C60 C61 -93.4(6) .
C41 C40 C60 C61 82.2(6) .
C45 C44 C62 C63 100.8(6) .
C43 C44 C62 C63 -75.9(6) .
C44 C45 C64 C65 -82.9(6) .
C46 C45 C64 C65 95.4(5) .
C50 C49 C66 C67 -107.7(7) .
C48 C49 C66 C67 72.5(7) .
C49 C50 C68 C69 91.8(8) .
C51 C50 C68 C69 -92.1(8) .
C55 C54 C70 C71 100.5(7) .
C53 C54 C70 C71 -82.7(7) .
C54 C55 C72 C73 86.8(6) .
C56 C55 C72 C73 -82.7(6) .
C38 C57 C74 C74 165.3(3) 2_554
C56 C57 C74 C74 -3.3(5) 2_554
